data_4302616
loop_
_publ_author_name
'Liang Zhao'
'Thomas C. W. Mak'

_publ_section_title
;
Assembly of Silver(I) Two- and Three-Dimensional Coordination Networks with
Complementary Tridentate Heteroaryl Ethynide Ligands
;
_journal_name_full 'Inorganic Chemistry'
_journal_page_first 6480
_journal_page_last 6489
_journal_paper_doi 10.1021/ic900346p
_journal_volume 48
_journal_year 2009
_chemical_formula_sum 'C17 H3 Ag6 F12 N O8'
_chemical_formula_weight 1224.42
_chemical_name_common ([2,5-(AgCC)2-C5H3N])(4AgCF3CO2)
_chemical_name_systematic
; 
 ? 
;
_space_group_IT_number 2
_symmetry_cell_setting triclinic
_symmetry_space_group_name_Hall '-P 1'
_symmetry_space_group_name_H-M 'P -1'
_atom_sites_solution_hydrogens geom
_atom_sites_solution_primary direct
_atom_sites_solution_secondary difmap
_audit_creation_method SHELXL-97
_cell_angle_alpha 89.024(4)
_cell_angle_beta 76.971(4)
_cell_angle_gamma 74.107(4)
_cell_formula_units_Z 2
_cell_length_a 10.588(2)
_cell_length_b 11.175(2)
_cell_length_c 11.273(2)
_cell_measurement_temperature 293(2)
_cell_volume 1248.4(4)
_computing_structure_refinement 'SHELXL-97 (Sheldrick, 1997)'
_computing_structure_solution 'SHELXS-97 (Sheldrick, 1990)'
_diffrn_ambient_temperature 293(2)
_diffrn_measured_fraction_theta_full 0.974
_diffrn_measured_fraction_theta_max 0.974
_diffrn_radiation_monochromator graphite
_diffrn_radiation_source 'fine-focus sealed tube'
_diffrn_radiation_type MoK\a
_diffrn_radiation_wavelength 0.71073
_diffrn_reflns_av_R_equivalents 0.0220
_diffrn_reflns_av_sigmaI/netI 0.0420
_diffrn_reflns_limit_h_max 9
_diffrn_reflns_limit_h_min -14
_diffrn_reflns_limit_k_max 14
_diffrn_reflns_limit_k_min -14
_diffrn_reflns_limit_l_max 14
_diffrn_reflns_limit_l_min -15
_diffrn_reflns_number 8957
_diffrn_reflns_theta_full 28.31
_diffrn_reflns_theta_max 28.31
_diffrn_reflns_theta_min 2.05
_exptl_absorpt_coefficient_mu 4.751
_exptl_absorpt_correction_T_max 1.000000
_exptl_absorpt_correction_T_min 0.601442
_exptl_absorpt_correction_type multi-scan
_exptl_crystal_colour Pale-yellow
_exptl_crystal_density_diffrn 3.257
_exptl_crystal_density_method 'not measured'
_exptl_crystal_description Block
_exptl_crystal_F_000 1132
_exptl_crystal_size_max 0.33
_exptl_crystal_size_mid 0.30
_exptl_crystal_size_min 0.24
_refine_diff_density_max 1.138
_refine_diff_density_min -0.743
_refine_diff_density_rms 0.171
_refine_ls_extinction_method none
_refine_ls_goodness_of_fit_ref 1.039
_refine_ls_hydrogen_treatment none
_refine_ls_matrix_type full
_refine_ls_number_parameters 455
_refine_ls_number_reflns 6036
_refine_ls_number_restraints 0
_refine_ls_restrained_S_all 1.039
_refine_ls_R_factor_all 0.0538
_refine_ls_R_factor_gt 0.0405
_refine_ls_shift/su_max 0.001
_refine_ls_shift/su_mean 0.000
_refine_ls_structure_factor_coef Fsqd
_refine_ls_weighting_details 'calc w=1/[\s^2^(Fo^2^)+(0.0573P)^2^+3.7929P] where P=(Fo^2^+2Fc^2^)/3'
_refine_ls_weighting_scheme calc
_refine_ls_wR_factor_gt 0.1093
_refine_ls_wR_factor_ref 0.1180
_reflns_number_gt 4760
_reflns_number_total 6036
_reflns_threshold_expression &gt;2sigma(I)
_cod_data_source_file ic900346p_si_002_3.cif
_cod_data_source_block Complex3
_cod_original_cell_volume 1248.5(4)
_cod_database_code 4302616

loop_
_symmetry_equiv_pos_as_xyz
'x, y, z'
'-x, -y, -z'

loop_
_atom_site_label
_atom_site_type_symbol
_atom_site_fract_x
_atom_site_fract_y
_atom_site_fract_z
_atom_site_U_iso_or_equiv
_atom_site_adp_type
_atom_site_occupancy
_atom_site_symmetry_multiplicity
_atom_site_calc_flag
_atom_site_refinement_flags
_atom_site_disorder_assembly
_atom_site_disorder_group
Ag1 Ag 0.63462(18) 0.13735(16) 0.53193(13) 0.0340(3) Uani 0.817(9) 1 d P . 1
Ag2 Ag 0.4172(2) 0.08013(16) 0.34425(12) 0.0374(4) Uani 0.817(9) 1 d P . 1
Ag3 Ag -0.4235(3) 0.1855(3) 0.8276(3) 0.0446(4) Uani 0.817(9) 1 d P . 1
Ag4 Ag 0.42604(19) 0.36237(16) 0.66645(15) 0.0371(4) Uani 0.817(9) 1 d P . 1
Ag5 Ag 0.48670(18) 0.33338(14) 0.40997(14) 0.0365(4) Uani 0.817(9) 1 d P . 1
Ag1' Ag 0.6231(10) 0.1498(10) 0.5188(11) 0.086(4) Uani 0.183(9) 1 d P . 2
Ag2' Ag 0.4495(16) 0.0488(18) 0.3367(10) 0.089(4) Uani 0.183(9) 1 d P . 2
Ag3' Ag -0.4471(15) 0.1701(12) 0.8147(14) 0.050(3) Uani 0.183(9) 1 d P . 2
Ag4' Ag 0.4046(16) 0.3796(14) 0.6860(15) 0.094(4) Uani 0.183(9) 1 d P . 2
Ag5' Ag 0.4733(14) 0.3358(11) 0.4259(13) 0.096(4) Uani 0.183(9) 1 d P . 2
Ag6 Ag -0.36439(7) -0.08140(5) 0.89072(5) 0.04904(18) Uani 1 1 d . . .
N1 N 0.1807(5) 0.0107(4) 0.5852(4) 0.0278(10) Uani 1 1 d . . .
C1 C 0.4130(6) 0.1929(5) 0.5366(5) 0.0307(12) Uani 1 1 d . . .
C2 C 0.3138(6) 0.1554(5) 0.5648(5) 0.0272(11) Uani 1 1 d . . .
C3 C 0.1860(6) 0.1282(5) 0.6108(5) 0.0269(11) Uani 1 1 d . . .
C4 C 0.0758(6) 0.2169(6) 0.6745(6) 0.0321(13) Uani 1 1 d . . .
H4A H 0.0838 0.2945 0.6942 0.039 Uiso 1 1 calc R . .
C5 C -0.0476(6) 0.1910(6) 0.7096(6) 0.0322(12) Uani 1 1 d . . .
H5A H -0.1236 0.2513 0.7513 0.039 Uiso 1 1 calc R . .
C6 C -0.0555(6) 0.0730(5) 0.6812(5) 0.0248(11) Uani 1 1 d . . .
C7 C 0.0614(6) -0.0161(5) 0.6205(5) 0.0281(11) Uani 1 1 d . . .
H7A H 0.0568 -0.0958 0.6040 0.034 Uiso 1 1 calc R . .
C8 C -0.1822(6) 0.0403(5) 0.7086(5) 0.0256(11) Uani 1 1 d . . .
C9 C -0.2827(6) 0.0027(6) 0.7218(5) 0.0324(12) Uani 1 1 d . . .
O1 O 0.5854(5) 0.1158(5) 0.0555(4) 0.0440(11) Uani 1 1 d . . .
O2 O 0.6032(6) 0.1385(6) 0.2470(4) 0.0511(14) Uani 1 1 d . . .
C10 C 0.6398(7) 0.1403(7) 0.1346(6) 0.0417(15) Uani 1 1 d . . .
C11 C 0.7706(10) 0.1809(12) 0.0909(7) 0.074(3) Uani 1 1 d . . .
F11 F 0.7401(12) 0.3029(11) 0.1027(11) 0.181(5) Uani 1 1 d . . .
F12 F 0.8577(8) 0.1355(13) 0.1506(7) 0.179(6) Uani 1 1 d . . .
F13 F 0.8219(7) 0.1601(9) -0.0229(5) 0.107(3) Uani 1 1 d . . .
O3 O 0.6570(5) 0.4298(5) 0.4171(5) 0.0469(12) Uani 1 1 d . . .
O4 O 0.7740(5) 0.2702(4) 0.5048(5) 0.0450(12) Uani 1 1 d . . .
C12 C 0.7567(6) 0.3675(6) 0.4527(6) 0.0353(13) Uani 1 1 d . . .
C13 C 0.8767(9) 0.4232(8) 0.4307(10) 0.062(3) Uani 1 1 d . . .
F21 F 0.8681(13) 0.4863(18) 0.5313(15) 0.209(9) Uani 0.817(9) 1 d P . 1
F22 F 0.8852(12) 0.4926(15) 0.340(2) 0.166(8) Uani 0.817(9) 1 d P . 1
F23 F 0.9944(6) 0.3398(7) 0.4092(10) 0.085(3) Uani 0.817(9) 1 d P . 1
F21' F 0.922(5) 0.426(5) 0.309(5) 0.096(15) Uiso 0.183(9) 1 d P . 2
F22' F 0.957(4) 0.390(4) 0.491(4) 0.079(10) Uiso 0.183(9) 1 d P . 2
F23' F 0.840(3) 0.538(3) 0.443(3) 0.048(7) Uiso 0.183(9) 1 d P . 2
O5 O 0.2568(6) 0.3374(6) 0.8259(5) 0.0568(14) Uani 1 1 d . . .
O6 O 0.3561(5) 0.1878(5) 0.9335(4) 0.0462(12) Uani 1 1 d . . .
C14 C 0.2579(8) 0.2642(8) 0.9070(6) 0.0446(16) Uani 1 1 d . . .
C15 C 0.1187(10) 0.2679(12) 0.9871(9) 0.075(3) Uani 1 1 d . . .
F31 F 0.1013(8) 0.1498(10) 0.9717(9) 0.138(3) Uani 1 1 d . . .
F32 F 0.0198(6) 0.3381(9) 0.9585(7) 0.129(4) Uani 1 1 d . . .
F33 F 0.1146(6) 0.2720(8) 1.1023(5) 0.106(3) Uani 1 1 d . . .
O7 O 0.6283(7) 0.3614(5) 0.8413(6) 0.0641(16) Uani 1 1 d . . .
O8 O 0.5522(6) 0.4928(5) 0.7075(5) 0.0474(12) Uani 1 1 d . . .
C16 C 0.6153(7) 0.4576(6) 0.7867(6) 0.0371(14) Uani 1 1 d . . .
C17 C 0.6900(10) 0.5458(7) 0.8246(9) 0.060(2) Uani 1 1 d . . .
F41 F 0.6414(14) 0.5805(11) 0.9395(8) 0.184(5) Uani 1 1 d . . .
F42 F 0.8154(8) 0.4904(7) 0.8187(11) 0.144(4) Uani 1 1 d . . .
F43 F 0.6827(9) 0.6451(6) 0.7649(9) 0.123(3) Uani 1 1 d . . .

loop_
_atom_site_aniso_label
_atom_site_aniso_U_11
_atom_site_aniso_U_22
_atom_site_aniso_U_33
_atom_site_aniso_U_23
_atom_site_aniso_U_13
_atom_site_aniso_U_12
Ag1 0.0206(6) 0.0280(5) 0.0500(6) 0.0065(4) -0.0029(4) -0.0057(4)
Ag2 0.0377(7) 0.0521(6) 0.0332(5) 0.0065(3) -0.0078(4) -0.0310(5)
Ag3 0.0473(8) 0.0353(8) 0.0466(7) 0.0075(6) -0.0032(5) -0.0103(5)
Ag4 0.0414(6) 0.0361(5) 0.0403(5) 0.0049(4) -0.0112(4) -0.0200(4)
Ag5 0.0429(6) 0.0379(6) 0.0369(5) 0.0123(4) -0.0118(4) -0.0233(5)
Ag1' 0.019(2) 0.059(4) 0.179(10) 0.062(5) -0.025(4) -0.012(2)
Ag2' 0.048(5) 0.138(9) 0.101(5) 0.045(5) -0.013(3) -0.065(6)
Ag3' 0.052(5) 0.029(3) 0.055(3) -0.008(2) 0.006(3) 0.000(3)
Ag4' 0.072(6) 0.092(7) 0.120(8) 0.065(6) -0.022(5) -0.029(5)
Ag5' 0.074(6) 0.083(6) 0.128(8) 0.068(6) -0.011(5) -0.030(4)
Ag6 0.0631(4) 0.0492(3) 0.0361(3) 0.0145(2) -0.0059(3) -0.0228(3)
N1 0.024(2) 0.027(2) 0.033(2) 0.0047(19) -0.003(2) -0.012(2)
C1 0.029(3) 0.029(3) 0.036(3) 0.000(2) -0.004(2) -0.015(2)
C2 0.024(3) 0.028(3) 0.030(3) 0.000(2) -0.003(2) -0.010(2)
C3 0.020(3) 0.034(3) 0.030(3) 0.009(2) -0.006(2) -0.014(2)
C4 0.030(3) 0.032(3) 0.040(3) -0.002(2) -0.002(3) -0.021(3)
C5 0.023(3) 0.028(3) 0.042(3) -0.002(2) 0.000(2) -0.007(2)
C6 0.021(3) 0.032(3) 0.024(2) 0.006(2) -0.003(2) -0.013(2)
C7 0.027(3) 0.029(3) 0.032(3) 0.004(2) -0.006(2) -0.015(2)
C8 0.023(3) 0.029(3) 0.027(2) 0.001(2) -0.005(2) -0.011(2)
C9 0.029(3) 0.036(3) 0.035(3) 0.001(2) -0.003(3) -0.017(3)
O1 0.039(3) 0.065(3) 0.034(2) 0.005(2) -0.010(2) -0.024(2)
O2 0.052(3) 0.084(4) 0.030(2) 0.003(2) -0.002(2) -0.047(3)
C10 0.031(3) 0.066(5) 0.033(3) 0.008(3) -0.002(3) -0.024(3)
C11 0.065(6) 0.147(10) 0.039(4) 0.024(5) -0.014(4) -0.075(7)
F11 0.177(11) 0.166(9) 0.217(11) -0.018(8) 0.036(9) -0.143(9)
F12 0.077(5) 0.416(18) 0.109(6) 0.142(9) -0.062(5) -0.148(8)
F13 0.066(4) 0.217(9) 0.053(3) 0.029(4) 0.003(3) -0.079(5)
O3 0.039(3) 0.043(3) 0.070(3) 0.017(2) -0.024(3) -0.021(2)
O4 0.038(3) 0.027(2) 0.081(3) 0.017(2) -0.023(3) -0.020(2)
C12 0.028(3) 0.030(3) 0.051(4) 0.008(3) -0.010(3) -0.013(3)
C13 0.042(5) 0.043(4) 0.117(8) 0.030(5) -0.034(5) -0.025(4)
F21 0.125(10) 0.299(18) 0.230(16) -0.175(15) 0.044(10) -0.160(12)
F22 0.081(8) 0.144(11) 0.30(2) 0.165(14) -0.065(10) -0.072(8)
F23 0.025(3) 0.076(5) 0.148(8) 0.015(5) 0.000(4) -0.021(3)
O5 0.054(3) 0.073(4) 0.046(3) 0.024(3) -0.014(3) -0.021(3)
O6 0.044(3) 0.054(3) 0.045(3) 0.018(2) -0.012(2) -0.020(2)
C14 0.042(4) 0.066(5) 0.030(3) 0.005(3) -0.011(3) -0.022(4)
C15 0.043(5) 0.133(10) 0.061(5) 0.036(6) -0.019(4) -0.040(6)
F31 0.087(6) 0.177(9) 0.171(8) 0.031(7) -0.006(6) -0.092(6)
F32 0.040(3) 0.212(9) 0.110(5) 0.062(6) -0.003(3) -0.005(4)
F33 0.058(4) 0.200(8) 0.052(3) 0.016(4) 0.006(3) -0.038(5)
O7 0.072(4) 0.042(3) 0.088(4) 0.023(3) -0.035(4) -0.019(3)
O8 0.053(3) 0.048(3) 0.053(3) 0.014(2) -0.025(3) -0.023(2)
C16 0.031(3) 0.033(3) 0.041(3) -0.001(3) -0.005(3) -0.003(3)
C17 0.070(6) 0.037(4) 0.086(6) 0.000(4) -0.047(5) -0.012(4)
F41 0.290(15) 0.202(10) 0.106(6) -0.059(6) -0.019(8) -0.165(11)
F42 0.089(5) 0.075(4) 0.303(13) 0.009(6) -0.114(8) -0.023(4)
F43 0.168(8) 0.071(4) 0.200(8) 0.057(5) -0.135(7) -0.076(5)

loop_
_atom_type_symbol
_atom_type_description
_atom_type_scat_dispersion_real
_atom_type_scat_dispersion_imag
_atom_type_scat_source
C C 0.0033 0.0016 'International Tables Vol C Tables 4.2.6.8 and 6.1.1.4'
H H 0.0000 0.0000 'International Tables Vol C Tables 4.2.6.8 and 6.1.1.4'
N N 0.0061 0.0033 'International Tables Vol C Tables 4.2.6.8 and 6.1.1.4'
O O 0.0106 0.0060 'International Tables Vol C Tables 4.2.6.8 and 6.1.1.4'
F F 0.0171 0.0103 'International Tables Vol C Tables 4.2.6.8 and 6.1.1.4'
Ag Ag -0.8971 1.1015 'International Tables Vol C Tables 4.2.6.8 and 6.1.1.4'

loop_
_geom_angle_atom_site_label_1
_geom_angle_atom_site_label_2
_geom_angle_atom_site_label_3
_geom_angle
_geom_angle_site_symmetry_1
_geom_angle_site_symmetry_3
_geom_angle_publ_flag
C1 Ag1 N1 133.1(2) . 2_656 ?
C1 Ag1 O4 126.0(2) . . ?
N1 Ag1 O4 86.21(18) 2_656 . ?
C1 Ag1 Ag5 51.51(16) . . ?
N1 Ag1 Ag5 118.16(13) 2_656 . ?
O4 Ag1 Ag5 79.49(13) . . ?
C1 Ag1 Ag2 84.83(16) . 2_656 ?
N1 Ag1 Ag2 82.82(13) 2_656 2_656 ?
O4 Ag1 Ag2 144.20(14) . 2_656 ?
Ag5 Ag1 Ag2 135.32(8) . 2_656 ?
C1 Ag1 Ag4 53.54(15) . . ?
N1 Ag1 Ag4 169.31(14) 2_656 . ?
O4 Ag1 Ag4 83.38(14) . . ?
Ag5 Ag1 Ag4 57.42(6) . . ?
Ag2 Ag1 Ag4 107.14(7) 2_656 . ?
C1 Ag1 Ag3 91.81(17) . 1_655 ?
N1 Ag1 Ag3 124.97(15) 2_656 1_655 ?
O4 Ag1 Ag3 89.48(15) . 1_655 ?
Ag5 Ag1 Ag3 114.77(8) . 1_655 ?
Ag2 Ag1 Ag3 69.81(7) 2_656 1_655 ?
Ag4 Ag1 Ag3 57.50(7) . 1_655 ?
C9 Ag2 O2 132.2(2) 2_556 . ?
C9 Ag2 C1 136.5(2) 2_556 . ?
O2 Ag2 C1 89.97(19) . . ?
C9 Ag2 C2 109.1(2) 2_556 . ?
O2 Ag2 C2 117.68(18) . . ?
C1 Ag2 C2 27.75(19) . . ?
C9 Ag2 Ag6 50.55(16) 2_556 2_556 ?
O2 Ag2 Ag6 84.19(13) . 2_556 ?
C1 Ag2 Ag6 150.76(16) . 2_556 ?
C2 Ag2 Ag6 143.93(16) . 2_556 ?
C9 Ag2 Ag1 64.19(17) 2_556 2_656 ?
O2 Ag2 Ag1 136.27(18) . 2_656 ?
C1 Ag2 Ag1 94.04(14) . 2_656 ?
C2 Ag2 Ag1 75.08(13) . 2_656 ?
Ag6 Ag2 Ag1 109.91(5) 2_556 2_656 ?
C9 Ag2 Ag5 147.50(19) 2_556 . ?
O2 Ag2 Ag5 55.11(15) . . ?
C1 Ag2 Ag5 44.39(14) . . ?
C2 Ag2 Ag5 67.91(13) . . ?
Ag6 Ag2 Ag5 111.89(6) 2_556 . ?
Ag1 Ag2 Ag5 137.79(6) 2_656 . ?
O7 Ag3 C9 126.2(3) 1_455 . ?
O7 Ag3 O6 115.0(3) 1_455 1_455 ?
C9 Ag3 O6 118.8(2) . 1_455 ?
O7 Ag3 C8 99.6(2) 1_455 . ?
C9 Ag3 C8 27.10(19) . . ?
O6 Ag3 C8 144.9(2) 1_455 . ?
O7 Ag3 Ag6 145.4(2) 1_455 . ?
C9 Ag3 Ag6 47.28(16) . . ?
O6 Ag3 Ag6 82.21(15) 1_455 . ?
C8 Ag3 Ag6 64.99(14) . . ?
O7 Ag3 Ag4 74.01(17) 1_455 1_455 ?
C9 Ag3 Ag4 112.52(19) . 1_455 ?
O6 Ag3 Ag4 82.86(15) 1_455 1_455 ?
C8 Ag3 Ag4 113.95(16) . 1_455 ?
Ag6 Ag3 Ag4 140.09(11) . 1_455 ?
O7 Ag3 Ag1 101.9(2) 1_455 1_455 ?
C9 Ag3 Ag1 56.01(17) . 1_455 ?
O6 Ag3 Ag1 114.20(16) 1_455 1_455 ?
C8 Ag3 Ag1 61.02(14) . 1_455 ?
Ag6 Ag3 Ag1 96.97(10) . 1_455 ?
Ag4 Ag3 Ag1 56.89(7) 1_455 1_455 ?
O5 Ag4 O8 116.2(2) . . ?
O5 Ag4 C1 94.4(2) . . ?
O8 Ag4 C1 147.6(2) . . ?
O5 Ag4 O3 107.6(2) . 2_666 ?
O8 Ag4 O3 71.12(17) . 2_666 ?
C1 Ag4 O3 111.32(19) . 2_666 ?
O5 Ag4 Ag5 136.44(16) . . ?
O8 Ag4 Ag5 104.84(15) . . ?
C1 Ag4 Ag5 50.58(14) . . ?
O3 Ag4 Ag5 71.63(14) 2_666 . ?
O5 Ag4 Ag1 120.03(17) . . ?
O8 Ag4 Ag1 104.26(16) . . ?
C1 Ag4 Ag1 47.10(15) . . ?
O3 Ag4 Ag1 127.04(15) 2_666 . ?
Ag5 Ag4 Ag1 58.41(6) . . ?
O5 Ag4 Ag3 76.33(15) . 1_655 ?
O8 Ag4 Ag3 84.01(14) . 1_655 ?
C1 Ag4 Ag3 93.67(17) . 1_655 ?
O3 Ag4 Ag3 154.00(14) 2_666 1_655 ?
Ag5 Ag4 Ag3 123.85(10) . 1_655 ?
Ag1 Ag4 Ag3 65.61(8) . 1_655 ?
C1 Ag5 O8 151.7(2) . 2_666 ?
C1 Ag5 O3 129.2(2) . . ?
O8 Ag5 O3 73.97(17) 2_666 . ?
C1 Ag5 Ag4 56.62(15) . . ?
O8 Ag5 Ag4 120.19(15) 2_666 . ?
O3 Ag5 Ag4 84.73(14) . . ?
C1 Ag5 Ag1 50.41(16) . . ?
O8 Ag5 Ag1 157.72(15) 2_666 . ?
O3 Ag5 Ag1 85.19(13) . . ?
Ag4 Ag5 Ag1 64.17(6) . . ?
C1 Ag5 Ag2 50.38(15) . . ?
O8 Ag5 Ag2 121.55(13) 2_666 . ?
O3 Ag5 Ag2 146.48(16) . . ?
Ag4 Ag5 Ag2 106.93(7) . . ?
Ag1 Ag5 Ag2 72.88(6) . . ?
C1 Ag1' O4 133.6(6) . . ?
C1 Ag1' N1 136.4(6) . 2_656 ?
O4 Ag1' N1 84.4(4) . 2_656 ?
C1 Ag1' Ag5' 53.1(4) . . ?
O4 Ag1' Ag5' 86.2(5) . . ?
N1 Ag1' Ag5' 128.4(7) 2_656 . ?
C1 Ag1' Ag2' 77.0(5) . 2_656 ?
O4 Ag1' Ag2' 138.5(5) . 2_656 ?
N1 Ag1' Ag2' 85.5(4) 2_656 2_656 ?
Ag5' Ag1' Ag2' 130.1(6) . 2_656 ?
C1 Ag1' Ag4' 55.4(4) . . ?
O4 Ag1' Ag4' 86.0(4) . . ?
N1 Ag1' Ag4' 168.0(5) 2_656 . ?
Ag5' Ag1' Ag4' 57.8(4) . . ?
Ag2' Ag1' Ag4' 97.1(6) 2_656 . ?
C1 Ag1' Ag3' 85.7(5) . 1_655 ?
O4 Ag1' Ag3' 92.1(4) . 1_655 ?
N1 Ag1' Ag3' 118.2(5) 2_656 1_655 ?
Ag5' Ag1' Ag3' 112.7(5) . 1_655 ?
Ag2' Ag1' Ag3' 58.4(6) 2_656 1_655 ?
Ag4' Ag1' Ag3' 55.0(4) . 1_655 ?
O2 Ag2' C9 133.5(6) . 2_556 ?
O2 Ag2' C1 87.6(5) . . ?
C9 Ag2' C1 123.7(7) 2_556 . ?
O2 Ag2' Ag6 84.4(4) . 2_556 ?
C9 Ag2' Ag6 49.2(3) 2_556 2_556 ?
C1 Ag2' Ag6 135.9(8) . 2_556 ?
O2 Ag2' Ag1' 149.7(7) . 2_656 ?
C9 Ag2' Ag1' 69.9(4) 2_556 2_656 ?
C1 Ag2' Ag1' 92.1(4) . 2_656 ?
Ag6 Ag2' Ag1' 115.5(5) 2_556 2_656 ?
O2 Ag2' Ag3' 112.0(6) . 2_556 ?
C9 Ag2' Ag3' 48.1(5) 2_556 2_556 ?
C1 Ag2' Ag3' 158.5(6) . 2_556 ?
Ag6 Ag2' Ag3' 58.4(4) 2_556 2_556 ?
Ag1' Ag2' Ag3' 66.6(5) 2_656 2_556 ?
O6 Ag3' C9 131.9(7) 1_455 . ?
O6 Ag3' O7 110.0(6) 1_455 1_455 ?
C9 Ag3' O7 115.3(7) . 1_455 ?
O6 Ag3' Ag6 88.0(5) 1_455 . ?
C9 Ag3' Ag6 49.2(3) . . ?
O7 Ag3' Ag6 132.6(7) 1_455 . ?
O6 Ag3' Ag4' 84.5(5) 1_455 1_455 ?
C9 Ag3' Ag4' 125.0(8) . 1_455 ?
O7 Ag3' Ag4' 70.6(4) 1_455 1_455 ?
Ag6 Ag3' Ag4' 156.6(7) . 1_455 ?
O6 Ag3' Ag2' 95.2(5) 1_455 2_556 ?
C9 Ag3' Ag2' 47.5(5) . 2_556 ?
O7 Ag3' Ag2' 151.7(7) 1_455 2_556 ?
Ag6 Ag3' Ag2' 58.6(4) . 2_556 ?
Ag4' Ag3' Ag2' 100.0(6) 1_455 2_556 ?
O6 Ag3' Ag1' 125.8(6) 1_455 1_455 ?
C9 Ag3' Ag1' 62.8(4) . 1_455 ?
O7 Ag3' Ag1' 98.3(5) 1_455 1_455 ?
Ag6 Ag3' Ag1' 105.8(5) . 1_455 ?
Ag4' Ag3' Ag1' 62.2(5) 1_455 1_455 ?
Ag2' Ag3' Ag1' 55.0(4) 2_556 1_455 ?
O5 Ag4' O8 126.5(8) . . ?
O5 Ag4' O3 118.3(8) . 2_666 ?
O8 Ag4' O3 73.1(4) . 2_666 ?
O5 Ag4' C1 93.6(5) . . ?
O8 Ag4' C1 135.3(8) . . ?
O3 Ag4' C1 107.3(5) 2_666 . ?
O5 Ag4' Ag5' 132.9(6) . . ?
O8 Ag4' Ag5' 100.4(5) . . ?
O3 Ag4' Ag5' 68.4(4) 2_666 . ?
C1 Ag4' Ag5' 45.5(4) . . ?
O5 Ag4' Ag3' 74.3(4) . 1_655 ?
O8 Ag4' Ag3' 90.0(5) . 1_655 ?
O3 Ag4' Ag3' 162.8(6) 2_666 1_655 ?
C1 Ag4' Ag3' 82.3(6) . 1_655 ?
Ag5' Ag4' Ag3' 112.8(7) . 1_655 ?
O5 Ag4' Ag1' 117.6(5) . . ?
O8 Ag4' Ag1' 97.5(6) . . ?
O3 Ag4' Ag1' 115.3(7) 2_666 . ?
C1 Ag4' Ag1' 40.4(4) . . ?
Ag5' Ag4' Ag1' 50.1(5) . . ?
Ag3' Ag4' Ag1' 62.8(4) 1_655 . ?
C1 Ag5' O8 156.3(7) . 2_666 ?
C1 Ag5' O3 131.7(6) . . ?
O8 Ag5' O3 71.1(4) 2_666 . ?
C1 Ag5' Ag1' 51.4(4) . . ?
O8 Ag5' Ag1' 151.3(7) 2_666 . ?
O3 Ag5' Ag1' 84.7(5) . . ?
C1 Ag5' Ag4' 62.3(5) . . ?
O8 Ag5' Ag4' 120.8(5) 2_666 . ?
O3 Ag5' Ag4' 88.2(5) . . ?
Ag1' Ag5' Ag4' 72.1(6) . . ?
C9 Ag6 O6 156.1(2) . 2_557 ?
C9 Ag6 O1 125.27(19) . 2_556 ?
O6 Ag6 O1 78.11(17) 2_557 2_556 ?
C9 Ag6 Ag2 48.89(16) . 2_556 ?
O6 Ag6 Ag2 145.88(14) 2_557 2_556 ?
O1 Ag6 Ag2 80.85(11) 2_556 2_556 ?
C9 Ag6 Ag3' 50.5(3) . . ?
O6 Ag6 Ag3' 139.7(3) 2_557 . ?
O1 Ag6 Ag3' 97.4(3) 2_556 . ?
Ag2 Ag6 Ag3' 69.4(3) 2_556 . ?
C9 Ag6 Ag2' 49.7(3) . 2_556 ?
O6 Ag6 Ag2' 148.8(3) 2_557 2_556 ?
O1 Ag6 Ag2' 77.4(2) 2_556 2_556 ?
Ag2 Ag6 Ag2' 8.2(4) 2_556 2_556 ?
Ag3' Ag6 Ag2' 63.0(6) . 2_556 ?
C9 Ag6 Ag3 50.70(18) . . ?
O6 Ag6 Ag3 135.73(15) 2_557 . ?
O1 Ag6 Ag3 103.09(14) 2_556 . ?
Ag2 Ag6 Ag3 75.25(7) 2_556 . ?
Ag3' Ag6 Ag3 7.4(3) . . ?
Ag2' Ag6 Ag3 69.3(4) 2_556 . ?
C7 N1 C3 118.4(5) . . ?
C7 N1 Ag1 119.3(4) . 2_656 ?
C3 N1 Ag1 122.0(4) . 2_656 ?
C7 N1 Ag1' 119.2(4) . 2_656 ?
C3 N1 Ag1' 122.4(4) . 2_656 ?
Ag1 N1 Ag1' 5.3(3) 2_656 2_656 ?
C2 C1 Ag1' 145.8(6) . . ?
C2 C1 Ag5' 137.1(6) . . ?
Ag1' C1 Ag5' 75.5(5) . . ?
C2 C1 Ag1 141.7(5) . . ?
Ag1' C1 Ag1 4.9(4) . . ?
Ag5' C1 Ag1 80.1(4) . . ?
C2 C1 Ag5 138.3(5) . . ?
Ag1' C1 Ag5 73.4(4) . . ?
Ag5' C1 Ag5 4.0(4) . . ?
Ag1 C1 Ag5 78.1(2) . . ?
C2 C1 Ag4 117.3(5) . . ?
Ag1' C1 Ag4 79.5(4) . . ?
Ag5' C1 Ag4 69.6(4) . . ?
Ag1 C1 Ag4 79.36(19) . . ?
Ag5 C1 Ag4 72.81(17) . . ?
C2 C1 Ag2 77.2(4) . . ?
Ag1' C1 Ag2 97.6(4) . . ?
Ag5' C1 Ag2 88.3(4) . . ?
Ag1 C1 Ag2 99.6(2) . . ?
Ag5 C1 Ag2 85.2(2) . . ?
Ag4 C1 Ag2 157.8(3) . . ?
C2 C1 Ag4' 112.5(6) . . ?
Ag1' C1 Ag4' 84.2(5) . . ?
Ag5' C1 Ag4' 72.2(4) . . ?
Ag1 C1 Ag4' 83.9(4) . . ?
Ag5 C1 Ag4' 75.5(3) . . ?
Ag4 C1 Ag4' 4.9(4) . . ?
Ag2 C1 Ag4' 159.3(4) . . ?
C2 C1 Ag2' 80.5(4) . . ?
Ag1' C1 Ag2' 90.7(5) . . ?
Ag5' C1 Ag2' 90.8(5) . . ?
Ag1 C1 Ag2' 92.3(4) . . ?
Ag5 C1 Ag2' 87.5(3) . . ?
Ag4 C1 Ag2' 159.8(4) . . ?
Ag2 C1 Ag2' 8.3(4) . . ?
Ag4' C1 Ag2' 163.0(5) . . ?
C1 C2 C3 171.0(6) . . ?
C1 C2 Ag2 75.0(4) . . ?
C3 C2 Ag2 112.4(4) . . ?
N1 C3 C4 122.0(5) . . ?
N1 C3 C2 116.7(5) . . ?
C4 C3 C2 121.3(5) . . ?
C3 C4 C5 120.0(5) . . ?
C4 C5 C6 118.6(6) . . ?
C5 C6 C7 119.1(5) . . ?
C5 C6 C8 122.1(5) . . ?
C7 C6 C8 118.7(5) . . ?
N1 C7 C6 121.7(5) . . ?
C9 C8 C6 173.0(6) . . ?
C9 C8 Ag3 60.0(4) . . ?
C6 C8 Ag3 126.6(4) . . ?
C8 C9 Ag2 153.1(5) . 2_556 ?
C8 C9 Ag6 122.8(5) . . ?
Ag2 C9 Ag6 80.6(2) 2_556 . ?
C8 C9 Ag2' 155.8(6) . 2_556 ?
Ag2 C9 Ag2' 10.6(5) 2_556 2_556 ?
Ag6 C9 Ag2' 81.1(3) . 2_556 ?
C8 C9 Ag3' 101.8(6) . . ?
Ag2 C9 Ag3' 94.7(5) 2_556 . ?
Ag6 C9 Ag3' 80.3(4) . . ?
Ag2' C9 Ag3' 84.4(9) 2_556 . ?
C8 C9 Ag3 92.9(4) . . ?
Ag2 C9 Ag3 104.4(3) 2_556 . ?
Ag6 C9 Ag3 82.0(2) . . ?
Ag2' C9 Ag3 94.0(6) 2_556 . ?
Ag3' C9 Ag3 9.6(4) . . ?
C10 O1 Ag6 121.1(4) . 2_556 ?
C10 O2 Ag2' 122.8(5) . . ?
C10 O2 Ag2 123.7(4) . . ?
Ag2' O2 Ag2 10.3(5) . . ?
O1 C10 O2 128.9(7) . . ?
O1 C10 C11 117.3(6) . . ?
O2 C10 C11 113.9(6) . . ?
F12 C11 F13 110.3(10) . . ?
F12 C11 F11 108.4(11) . . ?
F13 C11 F11 102.5(9) . . ?
F12 C11 C10 112.9(7) . . ?
F13 C11 C10 113.5(7) . . ?
F11 C11 C10 108.7(10) . . ?
C12 O3 Ag5 117.3(4) . . ?
C12 O3 Ag4' 137.5(5) . 2_666 ?
Ag5 O3 Ag4' 104.1(3) . 2_666 ?
C12 O3 Ag5' 117.1(5) . . ?
Ag5 O3 Ag5' 4.4(4) . . ?
Ag4' O3 Ag5' 104.9(4) 2_666 . ?
C12 O3 Ag4 139.6(4) . 2_666 ?
Ag5 O3 Ag4 102.93(18) . 2_666 ?
Ag4' O3 Ag4 6.8(5) 2_666 2_666 ?
Ag5' O3 Ag4 103.3(3) . 2_666 ?
C12 O4 Ag1' 120.8(5) . . ?
C12 O4 Ag1 126.4(4) . . ?
Ag1' O4 Ag1 5.7(3) . . ?
O4 C12 O3 130.4(6) . . ?
O4 C12 C13 114.4(6) . . ?
O3 C12 C13 115.2(6) . . ?
F22' C13 F23' 106(2) . . ?
F22' C13 F22 127(2) . . ?
F23' C13 F22 57.7(13) . . ?
F22' C13 F23 48(2) . . ?
F23' C13 F23 133.8(16) . . ?
F22 C13 F23 103.9(12) . . ?
F22' C13 F21 59(2) . . ?
F23' C13 F21 55.9(13) . . ?
F22 C13 F21 110.1(14) . . ?
F23 C13 F21 106.1(11) . . ?
F22' C13 F21' 119(3) . . ?
F23' C13 F21' 92(2) . . ?
F22 C13 F21' 34.4(19) . . ?
F23 C13 F21' 77(2) . . ?
F21 C13 F21' 139(2) . . ?
F22' C13 C12 117.8(19) . . ?
F23' C13 C12 112.1(16) . . ?
F22 C13 C12 114.9(9) . . ?
F23 C13 C12 113.9(7) . . ?
F21 C13 C12 107.6(9) . . ?
F21' C13 C12 108(2) . . ?
C14 O5 Ag4' 135.0(7) . . ?
C14 O5 Ag4 131.4(5) . . ?
Ag4' O5 Ag4 5.8(5) . . ?
C14 O6 Ag3' 117.3(6) . 1_655 ?
C14 O6 Ag6 128.4(5) . 2_557 ?
Ag3' O6 Ag6 113.6(5) 1_655 2_557 ?
C14 O6 Ag3 119.2(4) . 1_655 ?
Ag3' O6 Ag3 8.6(4) 1_655 1_655 ?
Ag6 O6 Ag3 109.9(2) 2_557 1_655 ?
O5 C14 O6 128.7(7) . . ?
O5 C14 C15 115.1(7) . . ?
O6 C14 C15 116.2(7) . . ?
F32 C15 F33 114.0(11) . . ?
F32 C15 F31 103.1(9) . . ?
F33 C15 F31 101.0(9) . . ?
F32 C15 C14 117.2(8) . . ?
F33 C15 C14 113.2(7) . . ?
F31 C15 C14 105.9(9) . . ?
C16 O7 Ag3 136.1(5) . 1_655 ?
C16 O7 Ag3' 131.1(6) . 1_655 ?
Ag3 O7 Ag3' 5.4(4) 1_655 1_655 ?
C16 O8 Ag4' 114.8(5) . . ?
C16 O8 Ag5 136.2(5) . 2_666 ?
Ag4' O8 Ag5 108.1(3) . 2_666 ?
C16 O8 Ag4 114.9(4) . . ?
Ag4' O8 Ag4 7.4(5) . . ?
Ag5 O8 Ag4 108.8(2) 2_666 . ?
C16 O8 Ag5' 136.2(5) . 2_666 ?
Ag4' O8 Ag5' 108.8(4) . 2_666 ?
Ag5 O8 Ag5' 4.4(4) 2_666 2_666 ?
Ag4 O8 Ag5' 108.9(3) . 2_666 ?
O7 C16 O8 129.4(7) . . ?
O7 C16 C17 113.8(6) . . ?
O8 C16 C17 116.8(6) . . ?
F43 C17 F42 108.5(10) . . ?
F43 C17 F41 107.1(9) . . ?
F42 C17 F41 103.7(10) . . ?
F43 C17 C16 115.0(7) . . ?
F42 C17 C16 112.1(7) . . ?
F41 C17 C16 109.7(9) . . ?

loop_
_geom_bond_atom_site_label_1
_geom_bond_atom_site_label_2
_geom_bond_distance
_geom_bond_site_symmetry_2
_geom_bond_publ_flag
Ag1 C1 2.246(6) . ?
Ag1 N1 2.333(5) 2_656 ?
Ag1 O4 2.335(5) . ?
Ag1 Ag5 2.852(3) . ?
Ag1 Ag2 2.903(2) 2_656 ?
Ag1 Ag4 3.013(2) . ?
Ag1 Ag3 3.276(3) 1_655 ?
Ag2 C9 2.159(6) 2_556 ?
Ag2 O2 2.283(5) . ?
Ag2 C1 2.512(6) . ?
Ag2 C2 2.536(6) . ?
Ag2 Ag6 2.8269(15) 2_556 ?
Ag2 Ag1 2.903(2) 2_656 ?
Ag2 Ag5 3.250(2) . ?
Ag3 O7 2.198(6) 1_455 ?
Ag3 C9 2.331(7) . ?
Ag3 O6 2.363(6) 1_455 ?
Ag3 C8 2.687(7) . ?
Ag3 Ag6 2.983(3) . ?
Ag3 Ag4 3.034(4) 1_455 ?
Ag3 Ag1 3.276(3) 1_455 ?
Ag4 O5 2.308(6) . ?
Ag4 O8 2.343(5) . ?
Ag4 C1 2.466(6) . ?
Ag4 O3 2.497(5) 2_666 ?
Ag4 Ag5 2.821(2) . ?
Ag4 Ag3 3.034(4) 1_655 ?
Ag5 C1 2.281(6) . ?
Ag5 O8 2.327(5) 2_666 ?
Ag5 O3 2.356(5) . ?
Ag1' C1 2.106(12) . ?
Ag1' O4 2.334(11) . ?
Ag1' N1 2.417(11) 2_656 ?
Ag1' Ag5' 2.608(17) . ?
Ag1' Ag2' 2.901(15) 2_656 ?
Ag1' Ag4' 3.23(2) . ?
Ag1' Ag3' 3.248(18) 1_655 ?
Ag2' O2 2.189(11) . ?
Ag2' C9 2.232(12) 2_556 ?
Ag2' C1 2.685(16) . ?
Ag2' Ag6 2.890(11) 2_556 ?
Ag2' Ag1' 2.901(15) 2_656 ?
Ag2' Ag3' 3.01(3) 2_556 ?
Ag3' O6 2.168(16) 1_455 ?
Ag3' C9 2.256(15) . ?
Ag3' O7 2.523(16) 1_455 ?
Ag3' Ag6 2.882(14) . ?
Ag3' Ag4' 2.991(19) 1_455 ?
Ag3' Ag2' 3.01(3) 2_556 ?
Ag3' Ag1' 3.248(18) 1_455 ?
Ag4' O5 2.103(16) . ?
Ag4' O8 2.317(13) . ?
Ag4' O3 2.411(12) 2_666 ?
Ag4' C1 2.674(17) . ?
Ag4' Ag5' 2.875(16) . ?
Ag4' Ag3' 2.991(19) 1_655 ?
Ag5' C1 2.155(13) . ?
Ag5' O8 2.410(12) 2_666 ?
Ag5' O3 2.434(13) . ?
Ag6 C9 2.213(6) . ?
Ag6 O6 2.300(5) 2_557 ?
Ag6 O1 2.416(5) 2_556 ?
Ag6 Ag2 2.8269(15) 2_556 ?
Ag6 Ag2' 2.890(11) 2_556 ?
N1 C7 1.349(7) . ?
N1 C3 1.368(7) . ?
N1 Ag1 2.333(5) 2_656 ?
N1 Ag1' 2.417(11) 2_656 ?
C1 C2 1.211(8) . ?
C2 C3 1.447(8) . ?
C3 C4 1.368(9) . ?
C4 C5 1.385(8) . ?
C5 C6 1.392(8) . ?
C6 C7 1.399(8) . ?
C6 C8 1.451(8) . ?
C8 C9 1.226(8) . ?
C9 Ag2 2.159(6) 2_556 ?
C9 Ag2' 2.232(12) 2_556 ?
O1 C10 1.235(8) . ?
O1 Ag6 2.416(5) 2_556 ?
O2 C10 1.240(8) . ?
C10 C11 1.548(10) . ?
C11 F12 1.254(11) . ?
C11 F13 1.274(10) . ?
C11 F11 1.313(16) . ?
O3 C12 1.241(8) . ?
O3 Ag4' 2.411(12) 2_666 ?
O3 Ag4 2.497(5) 2_666 ?
O4 C12 1.217(7) . ?
C12 C13 1.532(9) . ?
C13 F22' 1.18(4) . ?
C13 F23' 1.24(3) . ?
C13 F22 1.276(15) . ?
C13 F23 1.310(11) . ?
C13 F21 1.319(15) . ?
C13 F21' 1.35(5) . ?
O5 C14 1.217(9) . ?
O6 C14 1.242(9) . ?
O6 Ag3' 2.168(16) 1_655 ?
O6 Ag6 2.300(5) 2_557 ?
O6 Ag3 2.363(6) 1_655 ?
C14 C15 1.536(12) . ?
C15 F32 1.228(11) . ?
C15 F33 1.291(11) . ?
C15 F31 1.401(15) . ?
O7 C16 1.220(8) . ?
O7 Ag3 2.198(6) 1_655 ?
O7 Ag3' 2.523(16) 1_655 ?
O8 C16 1.230(8) . ?
O8 Ag5 2.327(5) 2_666 ?
O8 Ag5' 2.410(12) 2_666 ?
C16 C17 1.541(10) . ?
C17 F43 1.280(10) . ?
C17 F42 1.289(11) . ?
C17 F41 1.304(13) . ?
